data_4106594
loop_
_publ_author_name
'Jason R. Cox'
'Peter M\"uller'
'Timothy M. Swager'

_publ_section_title
;
 Interrupted Energy Transfer: Highly Selective Detection of Cyclic Ketones
 in the Vapor Phase
;
_journal_name_full 'Journal of the American Chemical Society'
_journal_page_first 12910
_journal_page_last 12913
_journal_paper_doi 10.1021/ja202277h
_journal_volume 133
_journal_year 2011
_chemical_formula_sum 'C41 H35 F12 N7 O5'
_chemical_formula_weight 933.76
_chemical_name_systematic
; 
 ? 
;
_space_group_IT_number 2
_symmetry_cell_setting triclinic
_symmetry_space_group_name_Hall '-P 1'
_symmetry_space_group_name_H-M 'P -1'
_atom_sites_solution_hydrogens geom
_atom_sites_solution_primary direct
_atom_sites_solution_secondary difmap
_audit_creation_method SHELXL-97
_cell_angle_alpha 89.6190(10)
_cell_angle_beta 82.0830(10)
_cell_angle_gamma 88.7430(10)
_cell_formula_units_Z 2
_cell_length_a 7.9149(2)
_cell_length_b 13.8805(3)
_cell_length_c 18.1339(4)
_cell_measurement_reflns_used 9932
_cell_measurement_temperature 100(2)
_cell_measurement_theta_max 68.01
_cell_measurement_theta_min 4.02
_cell_volume 1972.76(8)
_computing_cell_refinement 'SAINT 7.46A (Bruker-AXS, 2010)'
_computing_data_collection 'APEX2 v2010.7.0 (Bruker-AXS, 2010)'
_computing_data_reduction 'SAINT 7.46A (Bruker-AXS, 2010)'
_computing_molecular_graphics 'Bruker SHELXTL'
_computing_publication_material 'Bruker SHELXTL'
_computing_structure_refinement 'SHELXL-97 (Sheldrick, 2008)'
_computing_structure_solution 'SHELXS-97 (Sheldrick, 2008)'
_diffrn_ambient_temperature 100(2)
_diffrn_detector_area_resol_mean 8.3
_diffrn_measured_fraction_theta_full 0.989
_diffrn_measured_fraction_theta_max 0.989
_diffrn_measurement_device_type 'Bruker Smart APEX2 CCD'
_diffrn_measurement_method '\f and \w scans'
_diffrn_radiation_monochromator graphite
_diffrn_radiation_source 'fine-focus sealed tube'
_diffrn_radiation_type CuK\a
_diffrn_radiation_wavelength 1.54178
_diffrn_reflns_av_R_equivalents 0.0338
_diffrn_reflns_av_sigmaI/netI 0.0253
_diffrn_reflns_limit_h_max 9
_diffrn_reflns_limit_h_min -9
_diffrn_reflns_limit_k_max 16
_diffrn_reflns_limit_k_min -16
_diffrn_reflns_limit_l_max 21
_diffrn_reflns_limit_l_min -17
_diffrn_reflns_number 34262
_diffrn_reflns_theta_full 66.91
_diffrn_reflns_theta_max 66.91
_diffrn_reflns_theta_min 3.18
_exptl_absorpt_coefficient_mu 1.259
_exptl_absorpt_correction_T_max 0.9632
_exptl_absorpt_correction_T_min 0.8636
_exptl_absorpt_correction_type multi-scan
_exptl_absorpt_process_details 'SADABS (Sheldrick, 2009)'
_exptl_crystal_colour green
_exptl_crystal_density_diffrn 1.572
_exptl_crystal_description needle
_exptl_crystal_F_000 956
_exptl_crystal_size_max 0.12
_exptl_crystal_size_mid 0.04
_exptl_crystal_size_min 0.03
_refine_diff_density_max 0.477
_refine_diff_density_min -0.397
_refine_diff_density_rms 0.055
_refine_ls_extinction_method none
_refine_ls_goodness_of_fit_ref 1.027
_refine_ls_hydrogen_treatment mixed
_refine_ls_matrix_type full
_refine_ls_number_parameters 614
_refine_ls_number_reflns 6956
_refine_ls_number_restraints 373
_refine_ls_restrained_S_all 1.043
_refine_ls_R_factor_all 0.0441
_refine_ls_R_factor_gt 0.0397
_refine_ls_shift/su_max 0.001
_refine_ls_shift/su_mean 0.000
_refine_ls_structure_factor_coef Fsqd
_refine_ls_weighting_details 'calc w=1/[\s^2^(Fo^2^)+(0.0574P)^2^+1.1572P] where P=(Fo^2^+2Fc^2^)/3'
_refine_ls_weighting_scheme calc
_refine_ls_wR_factor_gt 0.1035
_refine_ls_wR_factor_ref 0.1078
_reflns_number_gt 6261
_reflns_number_total 6956
_reflns_threshold_expression >2sigma(I)
_cod_data_source_file ja202277h_si_001.cif
_cod_data_source_block x10009
_cod_database_code 4106594

loop_
_symmetry_equiv_pos_as_xyz
'x, y, z'
'-x, -y, -z'

loop_
_atom_site_label
_atom_site_type_symbol
_atom_site_fract_x
_atom_site_fract_y
_atom_site_fract_z
_atom_site_U_iso_or_equiv
_atom_site_adp_type
_atom_site_occupancy
_atom_site_symmetry_multiplicity
_atom_site_calc_flag
_atom_site_refinement_flags
_atom_site_disorder_assembly
_atom_site_disorder_group
O1 O 0.14379(15) 0.89553(8) 0.15051(6) 0.0219(2) Uani 1 1 d . . .
O2 O 0.23288(15) 0.99612(8) -0.09018(6) 0.0212(2) Uani 1 1 d . . .
O3 O -0.14612(16) 0.59774(8) 0.16123(6) 0.0248(3) Uani 1 1 d . . .
O4 O 0.56287(16) 1.28651(8) -0.09365(6) 0.0251(3) Uani 1 1 d . . .
N1 N -0.04123(18) 0.74296(10) 0.11382(7) 0.0202(3) Uani 1 1 d D . .
H1 H 0.013(2) 0.7927(12) 0.1260(11) 0.024 Uiso 1 1 d D . .
N2 N -0.12063(19) 0.72613(10) 0.23795(7) 0.0215(3) Uani 1 1 d D . .
H2 H -0.124(3) 0.7894(11) 0.2369(11) 0.026 Uiso 1 1 d D . .
N3 N -0.19060(18) 0.57249(10) -0.09824(7) 0.0220(3) Uani 1 1 d . . .
N4 N 0.41056(17) 1.15328(10) -0.04826(7) 0.0183(3) Uani 1 1 d D . .
H4 H 0.358(2) 1.1031(12) -0.0612(11) 0.022 Uiso 1 1 d D . .
N5 N 0.46413(18) 1.18052(10) -0.17267(7) 0.0211(3) Uani 1 1 d D . .
H5 H 0.414(2) 1.1267(12) -0.1764(11) 0.025 Uiso 1 1 d D . .
N6 N 0.58944(18) 1.30213(10) 0.16809(7) 0.0214(3) Uani 1 1 d . . .
C1 C 0.1251(2) 0.88504(11) 0.01433(8) 0.0180(3) Uani 1 1 d . . .
C2 C 0.1703(2) 0.92195(11) 0.08432(9) 0.0181(3) Uani 1 1 d . . .
C3 C 0.2581(2) 1.00289(11) 0.04569(8) 0.0181(3) Uani 1 1 d . . .
C4 C 0.21071(19) 0.96747(11) -0.02454(8) 0.0174(3) Uani 1 1 d . . .
C11 C 0.0399(2) 0.80650(11) -0.01035(9) 0.0182(3) Uani 1 1 d . . .
C12 C 0.0306(2) 0.79879(11) -0.08789(9) 0.0194(3) Uani 1 1 d . . .
H12 H 0.0797 0.8477 -0.1203 0.023 Uiso 1 1 calc R . .
C13 C -0.0458(2) 0.72413(12) -0.11737(8) 0.0199(3) Uani 1 1 d . . .
H13 H -0.0506 0.7221 -0.1694 0.024 Uiso 1 1 calc R . .
C14 C -0.11870(19) 0.64900(11) -0.07022(9) 0.0186(3) Uani 1 1 d . . .
C15 C -0.1140(2) 0.65564(11) 0.00742(9) 0.0190(3) Uani 1 1 d . . .
H15 H -0.1632 0.6063 0.0395 0.023 Uiso 1 1 calc R . .
C16 C -0.0395(2) 0.73237(11) 0.03730(8) 0.0184(3) Uani 1 1 d . . .
C17 C -0.1063(2) 0.68084(12) 0.16952(8) 0.0192(3) Uani 1 1 d . . .
C18 C -0.1628(2) 0.68239(12) 0.30772(9) 0.0197(3) Uani 1 1 d . A .
C19 C -0.2190(2) 0.74244(12) 0.36801(9) 0.0219(3) Uani 1 1 d . . .
H19 H -0.2328 0.8098 0.3605 0.026 Uiso 1 1 calc R . .
C20 C -0.2546(2) 0.70330(12) 0.43897(9) 0.0236(3) Uani 1 1 d D A .
C26 C -0.3188(2) 0.76804(13) 0.50318(9) 0.0297(4) Uani 1 1 d D . .
F1 F -0.2766(4) 0.85745(13) 0.49350(11) 0.0630(7) Uani 0.725(2) 1 d PDU A 1
F2 F -0.4861(3) 0.7675(2) 0.51682(17) 0.0800(8) Uani 0.725(2) 1 d PDU A 1
F3 F -0.2638(6) 0.7402(2) 0.56535(11) 0.0960(11) Uani 0.725(2) 1 d PDU A 1
F1A F -0.4009(12) 0.7282(4) 0.5590(3) 0.0630(7) Uani 0.275(2) 1 d PDU A 2
F2A F -0.1963(7) 0.8121(7) 0.5282(5) 0.0800(8) Uani 0.275(2) 1 d PDU A 2
F3A F -0.4211(14) 0.8391(6) 0.4857(3) 0.0960(11) Uani 0.275(2) 1 d PDU A 2
C21 C -0.2357(2) 0.60531(12) 0.45149(9) 0.0233(3) Uani 1 1 d . . .
H21 H -0.2594 0.5791 0.5003 0.028 Uiso 1 1 calc R A .
C22 C -0.1810(2) 0.54641(12) 0.39091(9) 0.0207(3) Uani 1 1 d D A .
C27 C -0.1639(2) 0.43992(12) 0.40392(9) 0.0233(3) Uani 1 1 d D . .
F4 F -0.07752(16) 0.41968(8) 0.46081(6) 0.0370(3) Uani 1 1 d D A .
F5 F -0.08232(14) 0.39281(7) 0.34479(5) 0.0312(2) Uani 1 1 d D A .
F6 F -0.31440(14) 0.39762(8) 0.42029(7) 0.0398(3) Uani 1 1 d D A .
C23 C -0.1452(2) 0.58343(12) 0.31944(9) 0.0199(3) Uani 1 1 d . . .
H23 H -0.1090 0.5417 0.2787 0.024 Uiso 1 1 calc R A .
C24 C -0.1876(2) 0.56169(13) -0.17829(9) 0.0262(4) Uani 1 1 d . . .
H24A H -0.2589 0.6125 -0.1968 0.039 Uiso 1 1 calc R . .
H24B H -0.2319 0.4985 -0.1887 0.039 Uiso 1 1 calc R . .
H24C H -0.0701 0.5667 -0.2032 0.039 Uiso 1 1 calc R . .
C25 C -0.2572(2) 0.49411(12) -0.05027(9) 0.0248(4) Uani 1 1 d . . .
H25A H -0.1642 0.4635 -0.0274 0.037 Uiso 1 1 calc R . .
H25B H -0.3078 0.4464 -0.0798 0.037 Uiso 1 1 calc R . .
H25C H -0.3445 0.5194 -0.0112 0.037 Uiso 1 1 calc R . .
C31 C 0.3454(2) 1.07955(11) 0.07231(8) 0.0179(3) Uani 1 1 d . . .
C32 C 0.3602(2) 1.08062(11) 0.14961(9) 0.0198(3) Uani 1 1 d . . .
H32 H 0.3122 1.0296 0.1802 0.024 Uiso 1 1 calc R . .
C33 C 0.4406(2) 1.15190(12) 0.18131(9) 0.0211(3) Uani 1 1 d . . .
H33 H 0.4493 1.1496 0.2330 0.025 Uiso 1 1 calc R . .
C34 C 0.5114(2) 1.22983(11) 0.13703(9) 0.0192(3) Uani 1 1 d . . .
C35 C 0.4984(2) 1.23092(11) 0.05998(9) 0.0185(3) Uani 1 1 d . . .
H35 H 0.5443 1.2830 0.0300 0.022 Uiso 1 1 calc R . .
C36 C 0.41981(19) 1.15713(11) 0.02772(8) 0.0177(3) Uani 1 1 d . . .
C37 C 0.4862(2) 1.21385(11) -0.10313(8) 0.0185(3) Uani 1 1 d . . .
C38 C 0.5518(2) 1.21805(12) -0.23906(9) 0.0205(3) Uani 1 1 d . . .
C39 C 0.6313(2) 1.15450(12) -0.29229(9) 0.0229(3) Uani 1 1 d . . .
H39 H 0.6290 1.0871 -0.2829 0.027 Uiso 1 1 calc R . .
C40 C 0.7146(2) 1.18958(13) -0.35943(9) 0.0244(4) Uani 1 1 d D . .
C46 C 0.8028(3) 1.11834(13) -0.41429(10) 0.0315(4) Uani 1 1 d D . .
F7 F 0.93955(17) 1.07679(9) -0.38967(7) 0.0475(3) Uani 1 1 d D . .
F8 F 0.70234(19) 1.04738(10) -0.42796(7) 0.0540(4) Uani 1 1 d D . .
F9 F 0.86018(18) 1.15848(9) -0.47969(6) 0.0458(3) Uani 1 1 d D . .
C41 C 0.7186(2) 1.28717(13) -0.37455(9) 0.0243(4) Uani 1 1 d . . .
H41 H 0.7762 1.3109 -0.4203 0.029 Uiso 1 1 calc R . .
C42 C 0.6359(2) 1.34995(12) -0.32110(9) 0.0209(3) Uani 1 1 d D . .
C47 C 0.6327(2) 1.45503(12) -0.33959(9) 0.0235(3) Uani 1 1 d D . .
F10 F 0.59122(14) 1.47059(7) -0.40802(5) 0.0312(2) Uani 1 1 d D . .
F11 F 0.78399(13) 1.49631(8) -0.33896(6) 0.0327(2) Uani 1 1 d D . .
F12 F 0.52025(13) 1.50563(7) -0.29229(6) 0.0304(2) Uani 1 1 d D . .
C43 C 0.5538(2) 1.31685(12) -0.25343(9) 0.0207(3) Uani 1 1 d . . .
H43 H 0.4996 1.3609 -0.2174 0.025 Uiso 1 1 calc R . .
C44 C 0.6265(2) 1.29389(13) 0.24423(9) 0.0269(4) Uani 1 1 d . . .
H44A H 0.5200 1.2994 0.2787 0.040 Uiso 1 1 calc R . .
H44B H 0.7029 1.3455 0.2541 0.040 Uiso 1 1 calc R . .
H44C H 0.6818 1.2312 0.2512 0.040 Uiso 1 1 calc R . .
C45 C 0.6488(2) 1.38651(12) 0.12481(9) 0.0234(3) Uani 1 1 d . . .
H45A H 0.7407 1.3673 0.0855 0.035 Uiso 1 1 calc R . .
H45B H 0.6916 1.4335 0.1575 0.035 Uiso 1 1 calc R . .
H45C H 0.5541 1.4156 0.1023 0.035 Uiso 1 1 calc R . .
O1X O 0.24450(17) 1.07079(9) -0.25801(7) 0.0296(3) Uani 1 1 d . . .
N1X N 0.16364(19) 0.93430(10) -0.31070(8) 0.0259(3) Uani 1 1 d . . .
C1X C 0.1479(2) 1.00307(12) -0.25934(9) 0.0259(4) Uani 1 1 d . . .
H1X H 0.0543 0.9995 -0.2206 0.031 Uiso 1 1 calc R . .
C3X C 0.0287(3) 0.86632(14) -0.31525(12) 0.0354(4) Uani 1 1 d . . .
H3X1 H -0.0542 0.8703 -0.2699 0.053 Uiso 1 1 calc R . .
H3X2 H 0.0777 0.8009 -0.3203 0.053 Uiso 1 1 calc R . .
H3X3 H -0.0285 0.8819 -0.3586 0.053 Uiso 1 1 calc R . .
C2X C 0.3015(3) 0.93677(17) -0.37224(12) 0.0433(5) Uani 1 1 d . . .
H2X1 H 0.2609 0.9683 -0.4152 0.065 Uiso 1 1 calc R . .
H2X2 H 0.3402 0.8708 -0.3855 0.065 Uiso 1 1 calc R . .
H2X3 H 0.3965 0.9728 -0.3576 0.065 Uiso 1 1 calc R . .

loop_
_atom_site_aniso_label
_atom_site_aniso_U_11
_atom_site_aniso_U_22
_atom_site_aniso_U_33
_atom_site_aniso_U_23
_atom_site_aniso_U_13
_atom_site_aniso_U_12
O1 0.0295(6) 0.0239(6) 0.0121(6) 0.0019(4) -0.0018(4) -0.0049(5)
O2 0.0279(6) 0.0240(6) 0.0115(5) 0.0015(4) -0.0020(4) -0.0037(5)
O3 0.0387(7) 0.0222(6) 0.0136(6) 0.0000(4) -0.0034(5) -0.0057(5)
O4 0.0355(7) 0.0257(6) 0.0143(6) 0.0005(4) -0.0023(5) -0.0097(5)
N1 0.0279(7) 0.0215(7) 0.0112(6) -0.0009(5) -0.0018(5) -0.0058(6)
N2 0.0337(8) 0.0190(7) 0.0113(6) 0.0006(5) -0.0009(5) -0.0018(6)
N3 0.0264(7) 0.0250(7) 0.0149(7) -0.0027(5) -0.0036(5) -0.0020(6)
N4 0.0235(7) 0.0202(7) 0.0113(6) -0.0011(5) -0.0022(5) -0.0036(5)
N5 0.0284(7) 0.0229(7) 0.0121(7) 0.0001(5) -0.0025(5) -0.0063(6)
N6 0.0260(7) 0.0240(7) 0.0147(7) -0.0020(5) -0.0043(5) -0.0028(6)
C1 0.0183(7) 0.0208(8) 0.0139(7) 0.0009(6) 0.0011(6) 0.0031(6)
C2 0.0191(7) 0.0207(8) 0.0142(8) -0.0013(6) -0.0014(6) 0.0015(6)
C3 0.0193(7) 0.0210(8) 0.0132(7) 0.0002(6) 0.0005(6) 0.0028(6)
C4 0.0172(7) 0.0207(8) 0.0139(8) -0.0015(6) -0.0009(6) 0.0014(6)
C11 0.0193(7) 0.0213(8) 0.0134(7) -0.0007(6) -0.0005(6) 0.0030(6)
C12 0.0215(8) 0.0218(8) 0.0138(8) 0.0021(6) 0.0005(6) 0.0024(6)
C13 0.0239(8) 0.0247(8) 0.0108(7) -0.0012(6) -0.0016(6) 0.0021(6)
C14 0.0180(7) 0.0215(8) 0.0161(8) -0.0015(6) -0.0020(6) 0.0033(6)
C15 0.0216(8) 0.0214(8) 0.0134(8) 0.0002(6) -0.0006(6) -0.0003(6)
C16 0.0197(7) 0.0224(8) 0.0127(7) -0.0001(6) -0.0008(6) 0.0033(6)
C17 0.0216(8) 0.0236(8) 0.0124(7) 0.0007(6) -0.0023(6) -0.0006(6)
C18 0.0220(8) 0.0253(8) 0.0120(7) 0.0009(6) -0.0026(6) -0.0029(6)
C19 0.0263(8) 0.0235(8) 0.0158(8) 0.0000(6) -0.0024(6) -0.0017(6)
C20 0.0266(8) 0.0282(9) 0.0156(8) -0.0025(7) -0.0013(6) -0.0038(7)
C26 0.0408(10) 0.0317(9) 0.0152(8) -0.0019(7) 0.0021(7) -0.0052(8)
F1 0.1119(19) 0.0311(9) 0.0353(10) -0.0165(7) 0.0322(11) -0.0244(11)
F2 0.0470(11) 0.0973(19) 0.0877(18) -0.0658(16) 0.0244(12) -0.0130(12)
F3 0.190(3) 0.0803(17) 0.0208(10) -0.0229(10) -0.0375(14) 0.068(2)
F1A 0.1119(19) 0.0311(9) 0.0353(10) -0.0165(7) 0.0322(11) -0.0244(11)
F2A 0.0470(11) 0.0973(19) 0.0877(18) -0.0658(16) 0.0244(12) -0.0130(12)
F3A 0.190(3) 0.0803(17) 0.0208(10) -0.0229(10) -0.0375(14) 0.068(2)
C21 0.0283(9) 0.0290(9) 0.0126(8) 0.0021(6) -0.0022(6) -0.0052(7)
C22 0.0218(8) 0.0252(8) 0.0156(8) 0.0007(6) -0.0037(6) -0.0030(6)
C27 0.0290(9) 0.0272(9) 0.0146(8) 0.0008(6) -0.0053(6) -0.0032(7)
F4 0.0593(7) 0.0301(6) 0.0257(6) 0.0022(4) -0.0217(5) 0.0040(5)
F5 0.0480(6) 0.0233(5) 0.0212(5) -0.0012(4) -0.0010(4) -0.0008(4)
F6 0.0339(6) 0.0305(6) 0.0536(7) 0.0127(5) -0.0004(5) -0.0075(5)
C23 0.0216(8) 0.0248(8) 0.0132(8) -0.0021(6) -0.0025(6) 0.0000(6)
C24 0.0339(9) 0.0295(9) 0.0158(8) -0.0052(7) -0.0048(7) -0.0028(7)
C25 0.0285(9) 0.0248(8) 0.0215(8) -0.0013(7) -0.0049(7) -0.0039(7)
C31 0.0192(7) 0.0210(8) 0.0130(7) -0.0017(6) -0.0014(6) 0.0028(6)
C32 0.0236(8) 0.0218(8) 0.0133(8) 0.0008(6) -0.0007(6) 0.0006(6)
C33 0.0259(8) 0.0264(8) 0.0109(7) -0.0013(6) -0.0023(6) 0.0007(7)
C34 0.0197(7) 0.0222(8) 0.0152(8) -0.0028(6) -0.0015(6) 0.0031(6)
C35 0.0199(8) 0.0209(8) 0.0141(8) -0.0006(6) -0.0010(6) 0.0015(6)
C36 0.0182(7) 0.0224(8) 0.0118(7) -0.0007(6) -0.0004(6) 0.0038(6)
C37 0.0208(8) 0.0218(8) 0.0126(7) 0.0013(6) -0.0014(6) 0.0002(6)
C38 0.0240(8) 0.0269(8) 0.0113(7) 0.0010(6) -0.0045(6) -0.0036(6)
C39 0.0295(9) 0.0235(8) 0.0158(8) 0.0006(6) -0.0039(6) -0.0003(7)
C40 0.0275(9) 0.0300(9) 0.0154(8) -0.0010(7) -0.0017(6) 0.0010(7)
C46 0.0425(11) 0.0305(9) 0.0192(9) -0.0012(7) 0.0034(7) 0.0010(8)
F7 0.0542(8) 0.0496(7) 0.0361(7) -0.0052(5) -0.0006(5) 0.0235(6)
F8 0.0627(8) 0.0505(8) 0.0435(7) -0.0269(6) 0.0156(6) -0.0162(6)
F9 0.0684(8) 0.0442(7) 0.0188(5) 0.0001(5) 0.0139(5) 0.0101(6)
C41 0.0275(9) 0.0319(9) 0.0129(8) 0.0021(6) -0.0008(6) -0.0017(7)
C42 0.0221(8) 0.0264(8) 0.0146(8) 0.0012(6) -0.0045(6) -0.0015(6)
C47 0.0251(8) 0.0293(9) 0.0158(8) 0.0014(6) -0.0017(6) -0.0025(7)
F10 0.0431(6) 0.0325(5) 0.0192(5) 0.0073(4) -0.0087(4) -0.0028(5)
F11 0.0282(5) 0.0321(6) 0.0382(6) 0.0040(4) -0.0052(4) -0.0084(4)
F12 0.0365(6) 0.0259(5) 0.0262(5) 0.0010(4) 0.0036(4) 0.0028(4)
C43 0.0227(8) 0.0262(8) 0.0134(7) -0.0018(6) -0.0029(6) -0.0011(6)
C44 0.0375(10) 0.0271(9) 0.0181(8) -0.0019(7) -0.0110(7) -0.0022(7)
C45 0.0273(8) 0.0230(8) 0.0207(8) -0.0014(6) -0.0057(7) -0.0028(7)
O1X 0.0444(8) 0.0252(6) 0.0198(6) -0.0001(5) -0.0050(5) -0.0072(5)
N1X 0.0327(8) 0.0257(7) 0.0194(7) -0.0040(6) -0.0037(6) 0.0005(6)
C1X 0.0351(9) 0.0251(9) 0.0167(8) -0.0001(6) -0.0003(7) -0.0001(7)
C3X 0.0431(11) 0.0271(9) 0.0382(11) -0.0039(8) -0.0137(9) -0.0018(8)
C2X 0.0518(13) 0.0470(12) 0.0275(10) -0.0120(9) 0.0082(9) -0.0026(10)

loop_
_atom_type_symbol
_atom_type_description
_atom_type_scat_dispersion_real
_atom_type_scat_dispersion_imag
_atom_type_scat_source
C C 0.0181 0.0091 'International Tables Vol C Tables 4.2.6.8 and 6.1.1.4'
H H 0.0000 0.0000 'International Tables Vol C Tables 4.2.6.8 and 6.1.1.4'
N N 0.0311 0.0180 'International Tables Vol C Tables 4.2.6.8 and 6.1.1.4'
O O 0.0492 0.0322 'International Tables Vol C Tables 4.2.6.8 and 6.1.1.4'
F F 0.0727 0.0534 'International Tables Vol C Tables 4.2.6.8 and 6.1.1.4'

loop_
_geom_angle_atom_site_label_1
_geom_angle_atom_site_label_2
_geom_angle_atom_site_label_3
_geom_angle
C17 N1 C16 127.69(14)
C17 N1 H1 118.1(13)
C16 N1 H1 114.0(13)
C17 N2 C18 126.23(14)
C17 N2 H2 116.0(13)
C18 N2 H2 116.6(13)
C14 N3 C25 120.89(13)
C14 N3 C24 120.80(14)
C25 N3 C24 118.01(13)
C37 N4 C36 127.55(14)
C37 N4 H4 118.7(13)
C36 N4 H4 113.5(13)
C37 N5 C38 122.89(14)
C37 N5 H5 119.4(14)
C38 N5 H5 116.1(14)
C34 N6 C44 120.44(14)
C34 N6 C45 121.09(13)
C44 N6 C45 118.33(13)
C11 C1 C2 138.39(15)
C11 C1 C4 132.71(14)
C2 C1 C4 88.89(13)
O1 C2 C3 134.17(15)
O1 C2 C1 134.60(15)
C3 C2 C1 91.23(13)
C31 C3 C2 131.19(14)
C31 C3 C4 139.62(15)
C2 C3 C4 89.18(13)
O2 C4 C3 134.61(15)
O2 C4 C1 134.71(15)
C3 C4 C1 90.68(12)
C1 C11 C12 118.26(14)
C1 C11 C16 124.59(14)
C12 C11 C16 117.16(14)
C13 C12 C11 122.61(15)
C13 C12 H12 118.7
C11 C12 H12 118.7
C12 C13 C14 119.99(14)
C12 C13 H13 120.0
C14 C13 H13 120.0
N3 C14 C15 120.09(14)
N3 C14 C13 121.28(14)
C15 C14 C13 118.63(14)
C16 C15 C14 121.22(14)
C16 C15 H15 119.4
C14 C15 H15 119.4
C15 C16 N1 122.19(14)
C15 C16 C11 120.33(14)
N1 C16 C11 117.46(14)
O3 C17 N1 125.95(14)
O3 C17 N2 123.84(14)
N1 C17 N2 110.20(14)
C23 C18 C19 119.50(14)
C23 C18 N2 123.06(14)
C19 C18 N2 117.40(15)
C20 C19 C18 119.73(15)
C20 C19 H19 120.1
C18 C19 H19 120.1
C21 C20 C19 121.35(15)
C21 C20 C26 119.27(15)
C19 C20 C26 119.36(15)
F1A C26 F2A 105.4(5)
F1A C26 F1 129.2(3)
F2A C26 F1 51.9(4)
F1A C26 F2 56.0(4)
F2A C26 F2 137.1(3)
F1 C26 F2 106.6(2)
F1A C26 F3 51.7(4)
F2A C26 F3 59.0(5)
F1 C26 F3 106.1(2)
F2 C26 F3 106.0(2)
F1A C26 F3A 104.6(6)
F2A C26 F3A 103.7(6)
F1 C26 F3A 54.6(5)
F2 C26 F3A 55.4(5)
F3 C26 F3A 133.9(3)
F1A C26 C20 116.2(3)
F2A C26 C20 112.1(3)
F1 C26 C20 114.54(15)
F2 C26 C20 110.79(16)
F3 C26 C20 112.34(17)
F3A C26 C20 113.7(3)
C20 C21 C22 118.27(15)
C20 C21 H21 120.9
C22 C21 H21 120.9
C23 C22 C21 121.64(15)
C23 C22 C27 119.86(15)
C21 C22 C27 118.49(14)
F6 C27 F4 105.93(14)
F6 C27 F5 105.88(13)
F4 C27 F5 106.40(14)
F6 C27 C22 112.78(14)
F4 C27 C22 112.20(14)
F5 C27 C22 113.09(13)
C22 C23 C18 119.51(15)
C22 C23 H23 120.2
C18 C23 H23 120.2
N3 C24 H24A 109.5
N3 C24 H24B 109.5
H24A C24 H24B 109.5
N3 C24 H24C 109.5
H24A C24 H24C 109.5
H24B C24 H24C 109.5
N3 C25 H25A 109.5
N3 C25 H25B 109.5
H25A C25 H25B 109.5
N3 C25 H25C 109.5
H25A C25 H25C 109.5
H25B C25 H25C 109.5
C3 C31 C32 117.64(14)
C3 C31 C36 125.00(14)
C32 C31 C36 117.36(14)
C33 C32 C31 122.47(15)
C33 C32 H32 118.8
C31 C32 H32 118.8
C32 C33 C34 119.96(14)
C32 C33 H33 120.0
C34 C33 H33 120.0
N6 C34 C35 120.51(15)
N6 C34 C33 120.60(14)
C35 C34 C33 118.89(15)
C36 C35 C34 120.90(15)
C36 C35 H35 119.5
C34 C35 H35 119.5
C35 C36 N4 122.79(14)
C35 C36 C31 120.38(14)
N4 C36 C31 116.83(14)
O4 C37 N4 126.26(14)
O4 C37 N5 123.21(14)
N4 C37 N5 110.54(14)
C39 C38 C43 119.81(15)
C39 C38 N5 118.79(15)
C43 C38 N5 121.35(15)
C38 C39 C40 119.97(16)
C38 C39 H39 120.0
C40 C39 H39 120.0
C41 C40 C39 121.07(16)
C41 C40 C46 120.90(15)
C39 C40 C46 118.02(16)
F8 C46 F9 106.91(15)
F8 C46 F7 106.46(16)
F9 C46 F7 106.05(16)
F8 C46 C40 112.50(16)
F9 C46 C40 112.74(15)
F7 C46 C40 111.72(15)
C40 C41 C42 118.31(15)
C40 C41 H41 120.8
C42 C41 H41 120.8
C43 C42 C41 121.70(15)
C43 C42 C47 120.31(15)
C41 C42 C47 117.95(14)
F12 C47 F11 106.29(14)
F12 C47 F10 106.84(13)
F11 C47 F10 105.89(13)
F12 C47 C42 112.80(13)
F11 C47 C42 113.02(14)
F10 C47 C42 111.52(14)
C42 C43 C38 119.13(15)
C42 C43 H43 120.4
C38 C43 H43 120.4
N6 C44 H44A 109.5
N6 C44 H44B 109.5
H44A C44 H44B 109.5
N6 C44 H44C 109.5
H44A C44 H44C 109.5
H44B C44 H44C 109.5
N6 C45 H45A 109.5
N6 C45 H45B 109.5
H45A C45 H45B 109.5
N6 C45 H45C 109.5
H45A C45 H45C 109.5
H45B C45 H45C 109.5
C1X N1X C2X 120.12(16)
C1X N1X C3X 121.40(16)
C2X N1X C3X 117.45(16)
O1X C1X N1X 125.23(17)
O1X C1X H1X 117.4
N1X C1X H1X 117.4
N1X C3X H3X1 109.5
N1X C3X H3X2 109.5
H3X1 C3X H3X2 109.5
N1X C3X H3X3 109.5
H3X1 C3X H3X3 109.5
H3X2 C3X H3X3 109.5
N1X C2X H2X1 109.5
N1X C2X H2X2 109.5
H2X1 C2X H2X2 109.5
N1X C2X H2X3 109.5
H2X1 C2X H2X3 109.5
H2X2 C2X H2X3 109.5

loop_
_geom_bond_atom_site_label_1
_geom_bond_atom_site_label_2
_geom_bond_distance
O1 C2 1.2438(19)
O2 C4 1.2430(19)
O3 C17 1.218(2)
O4 C37 1.214(2)
N1 C17 1.376(2)
N1 C16 1.394(2)
N1 H1 0.865(15)
N2 C17 1.384(2)
N2 C18 1.401(2)
N2 H2 0.878(15)
N3 C14 1.350(2)
N3 C25 1.451(2)
N3 C24 1.457(2)
N4 C37 1.379(2)
N4 C36 1.391(2)
N4 H4 0.868(15)
N5 C37 1.381(2)
N5 C38 1.407(2)
N5 H5 0.861(15)
N6 C34 1.355(2)
N6 C44 1.454(2)
N6 C45 1.456(2)
C1 C11 1.402(2)
C1 C2 1.464(2)
C1 C4 1.469(2)
C2 C3 1.458(2)
C3 C31 1.405(2)
C3 C4 1.467(2)
C11 C12 1.423(2)
C11 C16 1.438(2)
C12 C13 1.360(2)
C12 H12 0.9500
C13 C14 1.425(2)
C13 H13 0.9500
C14 C15 1.417(2)
C15 C16 1.378(2)
C15 H15 0.9500
C18 C23 1.395(2)
C18 C19 1.396(2)
C19 C20 1.388(2)
C19 H19 0.9500
C20 C21 1.386(2)
C20 C26 1.501(2)
C26 F1A 1.257(5)
C26 F2A 1.294(6)
C26 F1 1.297(3)
C26 F2 1.313(3)
C26 F3 1.316(3)
C26 F3A 1.326(6)
C21 C22 1.389(2)
C21 H21 0.9500
C22 C23 1.386(2)
C22 C27 1.501(2)
C27 F6 1.335(2)
C27 F4 1.3389(19)
C27 F5 1.340(2)
C23 H23 0.9500
C24 H24A 0.9800
C24 H24B 0.9800
C24 H24C 0.9800
C25 H25A 0.9800
C25 H25B 0.9800
C25 H25C 0.9800
C31 C32 1.423(2)
C31 C36 1.430(2)
C32 C33 1.360(2)
C32 H32 0.9500
C33 C34 1.421(2)
C33 H33 0.9500
C34 C35 1.415(2)
C35 C36 1.384(2)
C35 H35 0.9500
C38 C39 1.388(2)
C38 C43 1.394(2)
C39 C40 1.392(2)
C39 H39 0.9500
C40 C41 1.380(3)
C40 C46 1.499(2)
C46 F8 1.325(2)
C46 F9 1.333(2)
C46 F7 1.343(2)
C41 C42 1.392(2)
C41 H41 0.9500
C42 C43 1.388(2)
C42 C47 1.495(2)
C47 F12 1.339(2)
C47 F11 1.340(2)
C47 F10 1.3416(19)
C43 H43 0.9500
C44 H44A 0.9800
C44 H44B 0.9800
C44 H44C 0.9800
C45 H45A 0.9800
C45 H45B 0.9800
C45 H45C 0.9800
O1X C1X 1.227(2)
N1X C1X 1.330(2)
N1X C2X 1.450(2)
N1X C3X 1.452(2)
C1X H1X 0.9500
C3X H3X1 0.9800
C3X H3X2 0.9800
C3X H3X3 0.9800
C2X H2X1 0.9800
C2X H2X2 0.9800
C2X H2X3 0.9800

loop_
_geom_hbond_atom_site_label_D
_geom_hbond_atom_site_label_H
_geom_hbond_atom_site_label_A
_geom_hbond_distance_DH
_geom_hbond_distance_HA
_geom_hbond_distance_DA
_geom_hbond_angle_DHA
_geom_hbond_site_symmetry_A
N1 H1 O1 0.865(15) 1.874(16) 2.7377(18) 175.9(19) .
N2 H2 O1X 0.878(15) 2.158(17) 2.9722(19) 154.1(18) 2_575
N4 H4 O2 0.868(15) 1.919(15) 2.7867(18) 177.3(19) .
N5 H5 O1X 0.861(15) 2.281(18) 2.9369(19) 133.1(17) .

loop_
_geom_torsion_atom_site_label_1
_geom_torsion_atom_site_label_2
_geom_torsion_atom_site_label_3
_geom_torsion_atom_site_label_4
_geom_torsion
C11 C1 C2 O1 -1.9(3)
C4 C1 C2 O1 178.60(18)
C11 C1 C2 C3 178.55(19)
C4 C1 C2 C3 -0.98(12)
O1 C2 C3 C31 0.6(3)
C1 C2 C3 C31 -179.83(17)
O1 C2 C3 C4 -178.60(18)
C1 C2 C3 C4 0.99(12)
C31 C3 C4 O2 -0.6(3)
C2 C3 C4 O2 178.49(18)
C31 C3 C4 C1 180.0(2)
C2 C3 C4 C1 -0.98(12)
C11 C1 C4 O2 1.9(3)
C2 C1 C4 O2 -178.50(18)
C11 C1 C4 C3 -178.60(17)
C2 C1 C4 C3 0.98(12)
C2 C1 C11 C12 -178.28(17)
C4 C1 C11 C12 1.1(3)
C2 C1 C11 C16 1.6(3)
C4 C1 C11 C16 -179.00(15)
C1 C11 C12 C13 178.45(15)
C16 C11 C12 C13 -1.5(2)
C11 C12 C13 C14 -0.8(2)
C25 N3 C14 C15 -2.7(2)
C24 N3 C14 C15 -176.37(15)
C25 N3 C14 C13 177.03(14)
C24 N3 C14 C13 3.4(2)
C12 C13 C14 N3 -177.89(15)
C12 C13 C14 C15 1.9(2)
N3 C14 C15 C16 179.18(15)
C13 C14 C15 C16 -0.6(2)
C14 C15 C16 N1 176.58(14)
C14 C15 C16 C11 -1.7(2)
C17 N1 C16 C15 3.0(3)
C17 N1 C16 C11 -178.60(15)
C1 C11 C16 C15 -177.18(15)
C12 C11 C16 C15 2.7(2)
C1 C11 C16 N1 4.4(2)
C12 C11 C16 N1 -175.66(14)
C16 N1 C17 O3 14.2(3)
C16 N1 C17 N2 -165.95(15)
C18 N2 C17 O3 7.8(3)
C18 N2 C17 N1 -172.02(15)
C17 N2 C18 C23 20.5(3)
C17 N2 C18 C19 -161.84(16)
C23 C18 C19 C20 0.8(2)
N2 C18 C19 C20 -176.93(15)
C18 C19 C20 C21 0.0(3)
C18 C19 C20 C26 -178.61(15)
C21 C20 C26 F1A -21.5(6)
C19 C20 C26 F1A 157.1(6)
C21 C20 C26 F2A 99.7(6)
C19 C20 C26 F2A -81.7(6)
C21 C20 C26 F1 156.6(2)
C19 C20 C26 F1 -24.8(3)
C21 C20 C26 F2 -82.8(3)
C19 C20 C26 F2 95.8(3)
C21 C20 C26 F3 35.5(3)
C19 C20 C26 F3 -145.9(3)
C21 C20 C26 F3A -143.1(6)
C19 C20 C26 F3A 35.5(7)
C19 C20 C21 C22 -0.5(3)
C26 C20 C21 C22 178.08(15)
C20 C21 C22 C23 0.2(2)
C20 C21 C22 C27 -178.71(15)
C23 C22 C27 F6 -107.89(17)
C21 C22 C27 F6 71.08(19)
C23 C22 C27 F4 132.59(16)
C21 C22 C27 F4 -48.4(2)
C23 C22 C27 F5 12.2(2)
C21 C22 C27 F5 -168.81(14)
C21 C22 C23 C18 0.6(2)
C27 C22 C23 C18 179.49(15)
C19 C18 C23 C22 -1.1(2)
N2 C18 C23 C22 176.54(15)
C2 C3 C31 C32 2.5(2)
C4 C3 C31 C32 -178.74(17)
C2 C3 C31 C36 -177.03(15)
C4 C3 C31 C36 1.7(3)
C3 C31 C32 C33 -179.32(15)
C36 C31 C32 C33 0.3(2)
C31 C32 C33 C34 0.9(2)
C44 N6 C34 C35 -170.35(15)
C45 N6 C34 C35 5.3(2)
C44 N6 C34 C33 10.0(2)
C45 N6 C34 C33 -174.40(14)
C32 C33 C34 N6 178.93(15)
C32 C33 C34 C35 -0.8(2)
N6 C34 C35 C36 179.65(14)
C33 C34 C35 C36 -0.7(2)
C34 C35 C36 N4 -177.22(14)
C34 C35 C36 C31 1.9(2)
C37 N4 C36 C35 5.9(2)
C37 N4 C36 C31 -173.29(14)
C3 C31 C36 C35 177.87(14)
C32 C31 C36 C35 -1.7(2)
C3 C31 C36 N4 -3.0(2)
C32 C31 C36 N4 177.49(13)
C36 N4 C37 O4 -6.7(3)
C36 N4 C37 N5 173.02(14)
C38 N5 C37 O4 10.9(3)
C38 N5 C37 N4 -168.77(14)
C37 N5 C38 C39 131.57(17)
C37 N5 C38 C43 -51.2(2)
C43 C38 C39 C40 0.8(2)
N5 C38 C39 C40 178.08(15)
C38 C39 C40 C41 -0.5(3)
C38 C39 C40 C46 178.30(16)
C41 C40 C46 F8 -129.75(18)
C39 C40 C46 F8 51.4(2)
C41 C40 C46 F9 -8.8(3)
C39 C40 C46 F9 172.42(16)
C41 C40 C46 F7 110.56(19)
C39 C40 C46 F7 -68.3(2)
C39 C40 C41 C42 -0.5(3)
C46 C40 C41 C42 -179.26(16)
C40 C41 C42 C43 1.2(2)
C40 C41 C42 C47 -176.74(15)
C43 C42 C47 F12 -11.9(2)
C41 C42 C47 F12 166.16(14)
C43 C42 C47 F11 108.75(17)
C41 C42 C47 F11 -73.24(19)
C43 C42 C47 F10 -132.09(16)
C41 C42 C47 F10 45.9(2)
C41 C42 C43 C38 -1.0(2)
C47 C42 C43 C38 176.95(15)
C39 C38 C43 C42 0.0(2)
N5 C38 C43 C42 -177.27(15)
C2X N1X C1X O1X -1.4(3)
C3X N1X C1X O1X -169.44(17)
